data_4020287
loop_
_publ_author_name
'Stephen Hanessian'
'Martin Tremblay'
'Mauro Marzi'
'Juan R. Del Valle'

_journal_name_full 'Journal of Organic Chemistry'
_journal_page_first 5070
_journal_page_last 5085
_journal_paper_doi 10.1021/jo050326w
_journal_volume 70
_journal_year 2005
_chemical_formula_sum 'C14 H21 N O4 Si'
_chemical_formula_weight 295.41
_space_group_IT_number 4
_symmetry_cell_setting monoclinic
_symmetry_space_group_name_Hall 'P 2yb'
_symmetry_space_group_name_H-M 'P 1 21 1'
_cell_angle_alpha 90.00
_cell_angle_beta 98.2760(10)
_cell_angle_gamma 90.00
_cell_formula_units_Z 2
_cell_length_a 7.00090(10)
_cell_length_b 10.76630(10)
_cell_length_c 10.51390(10)
_cell_measurement_temperature 220(2)
_cell_volume 784.220(15)
_diffrn_ambient_temperature 220(2)
_exptl_crystal_density_diffrn 1.251
_exptl_crystal_density_meas ?
_cod_depositor_comments
;
The following automatic conversions were performed:
'_symmetry_cell_setting' value 'Monoclinic' changed to 'monoclinic'
according to '/home/saulius/struct/CIF-dictionaries/cif_core.dic'
dictionary named 'cif_core.dic' version 2.4.1 from
2010-06-29.

'_geom_bond_publ_flag' value 'Y' changed to 'y' according to
'/home/saulius/struct/CIF-dictionaries/cif_core.dic' dictionary named
'cif_core.dic' version 2.4.1 from 2010-06-29 (22 times).

Automatic conversion script
Id: cif_fix_enum 1527 2010-12-29 10:47:43Z saulius 

The following automatic conversions were performed:

'_exptl_crystal_density_meas' value 'none' was changed to '?' - the
value is perceived as not measured.

Automatic conversion script
Id: cif_fix_values 3008 2015-01-20 13:52:24Z robertas 
;
_cod_original_sg_symbol_H-M 'P 21'
_cod_database_code 4020287

loop_
_symmetry_equiv_pos_as_xyz
'x, y, z'
'-x, y+1/2, -z'

loop_
_atom_site_label
_atom_site_type_symbol
_atom_site_fract_x
_atom_site_fract_y
_atom_site_fract_z
_atom_site_U_iso_or_equiv
_atom_site_adp_type
_atom_site_occupancy
_atom_site_symmetry_multiplicity
_atom_site_calc_flag
_atom_site_refinement_flags
_atom_site_disorder_assembly
_atom_site_disorder_group
Si Si 0.33941(9) -0.11076(7) 0.54158(5) 0.0517(2) Uani 1 1 d . . .
O2 O 0.6717(3) 0.18961(18) 0.79722(19) 0.0626(5) Uani 1 1 d . . .
O3 O 0.4229(3) 0.10902(16) 0.66398(15) 0.0556(4) Uani 1 1 d . . .
O10 O 0.6118(2) -0.03076(16) 0.98737(17) 0.0511(4) Uani 1 1 d . . .
O11 O 0.6629(2) 0.07825(17) 1.17025(16) 0.0553(4) Uani 1 1 d . . .
N1 N 0.3822(3) 0.16282(18) 0.86898(18) 0.0442(4) Uani 1 1 d . . .
C2 C 0.5057(3) 0.1557(2) 0.7812(2) 0.0474(5) Uani 1 1 d . . .
C4 C 0.2920(3) 0.0061(2) 0.6663(2) 0.0501(5) Uani 1 1 d . . .
C5 C 0.1698(3) 0.0139(3) 0.7517(2) 0.0503(5) Uani 1 1 d . . .
C6 C 0.1795(3) 0.1281(2) 0.8333(2) 0.0479(5) Uani 1 1 d . . .
H6 H 0.1015 0.1969 0.7903 0.057 Uiso 1 1 calc R . .
C7 C 0.1118(3) 0.0902(2) 0.9599(2) 0.0489(5) Uani 1 1 d . . .
H7 H -0.0198 0.1224 0.9631 0.059 Uiso 1 1 calc R . .
C8 C 0.2564(3) 0.1530(2) 1.0644(2) 0.0481(5) Uani 1 1 d . . .
H8A H 0.2766 0.1021 1.1425 0.058 Uiso 1 1 calc R . .
H8B H 0.2093 0.2349 1.0861 0.058 Uiso 1 1 calc R . .
C9 C 0.4465(3) 0.16535(19) 1.0058(2) 0.0416(4) Uani 1 1 d . . .
H9 H 0.5091 0.2459 1.0307 0.050 Uiso 1 1 calc R . .
C10 C 0.5831(2) 0.0597(2) 1.0488(2) 0.0414(4) Uani 1 1 d . . .
C11 C 0.7768(4) -0.0233(3) 1.2313(3) 0.0672(7) Uani 1 1 d . . .
H11A H 0.7080 -0.1008 1.2123 0.101 Uiso 1 1 calc R . .
H11B H 0.7990 -0.0103 1.3235 0.101 Uiso 1 1 calc R . .
H11C H 0.8996 -0.0268 1.1989 0.101 Uiso 1 1 calc R . .
C12 C 0.1084(3) -0.0529(3) 0.9548(2) 0.0530(5) Uani 1 1 d . . .
H12A H 0.2355 -0.0874 0.9876 0.064 Uiso 1 1 calc R . .
H12B H 0.0129 -0.0864 1.0053 0.064 Uiso 1 1 calc R . .
C13 C 0.0522(4) -0.0822(3) 0.8110(3) 0.0623(7) Uani 1 1 d . . .
H13A H 0.0893 -0.1669 0.7905 0.075 Uiso 1 1 calc R . .
H13B H -0.0865 -0.0710 0.7834 0.075 Uiso 1 1 calc R . .
C14 C 0.1617(7) -0.2392(4) 0.5314(4) 0.0889(11) Uani 1 1 d . . .
H14A H 0.0321 -0.2055 0.5139 0.133 Uiso 1 1 calc R . .
H14B H 0.1768 -0.2840 0.6122 0.133 Uiso 1 1 calc R . .
H14C H 0.1833 -0.2953 0.4627 0.133 Uiso 1 1 calc R . .
C15 C 0.3141(5) -0.0267(3) 0.3865(2) 0.0656(7) Uani 1 1 d . . .
H15A H 0.3248 -0.0850 0.3176 0.098 Uiso 1 1 calc R . .
H15B H 0.4151 0.0354 0.3893 0.098 Uiso 1 1 calc R . .
H15C H 0.1890 0.0138 0.3714 0.098 Uiso 1 1 calc R . .
C16 C 0.5929(5) -0.1661(4) 0.5833(4) 0.0876(11) Uani 1 1 d . . .
H16A H 0.6210 -0.2265 0.5201 0.131 Uiso 1 1 calc R . .
H16B H 0.6091 -0.2043 0.6677 0.131 Uiso 1 1 calc R . .
H16C H 0.6805 -0.0962 0.5838 0.131 Uiso 1 1 calc R . .

loop_
_atom_site_aniso_label
_atom_site_aniso_U_11
_atom_site_aniso_U_22
_atom_site_aniso_U_33
_atom_site_aniso_U_23
_atom_site_aniso_U_13
_atom_site_aniso_U_12
Si 0.0625(3) 0.0566(4) 0.0342(3) -0.0023(2) 0.0011(2) 0.0005(3)
O2 0.0634(9) 0.0674(12) 0.0592(10) 0.0047(9) 0.0166(8) -0.0169(8)
O3 0.0742(10) 0.0561(10) 0.0381(8) 0.0038(7) 0.0134(7) -0.0094(8)
O10 0.0540(7) 0.0466(9) 0.0524(9) -0.0080(6) 0.0065(6) 0.0059(6)
O11 0.0596(8) 0.0575(10) 0.0452(8) -0.0050(7) -0.0048(6) 0.0109(7)
N1 0.0490(8) 0.0431(9) 0.0404(9) 0.0030(7) 0.0054(7) 0.0016(7)
C2 0.0581(11) 0.0437(11) 0.0410(10) 0.0057(9) 0.0096(8) -0.0038(9)
C4 0.0615(11) 0.0502(12) 0.0374(11) 0.0016(9) 0.0029(8) -0.0058(9)
C5 0.0503(9) 0.0587(13) 0.0403(11) -0.0010(9) 0.0006(8) -0.0052(9)
C6 0.0481(10) 0.0525(12) 0.0419(11) 0.0016(8) 0.0024(8) 0.0061(8)
C7 0.0408(9) 0.0602(14) 0.0468(11) -0.0021(9) 0.0095(7) 0.0046(8)
C8 0.0493(10) 0.0541(12) 0.0413(10) -0.0057(9) 0.0077(8) 0.0116(9)
C9 0.0470(9) 0.0367(10) 0.0408(10) -0.0018(8) 0.0051(7) 0.0007(7)
C10 0.0387(8) 0.0423(10) 0.0439(10) -0.0007(8) 0.0081(7) -0.0024(7)
C11 0.0668(14) 0.0761(19) 0.0545(14) 0.0038(12) -0.0053(11) 0.0215(13)
C12 0.0507(10) 0.0607(14) 0.0500(12) -0.0006(10) 0.0158(9) -0.0099(10)
C13 0.0586(12) 0.0743(18) 0.0555(14) -0.0088(12) 0.0133(10) -0.0211(11)
C14 0.127(3) 0.075(2) 0.0687(19) -0.0221(17) 0.0280(18) -0.035(2)
C15 0.0809(15) 0.0762(18) 0.0391(12) 0.0016(11) 0.0062(11) 0.0064(14)
C16 0.092(2) 0.092(2) 0.0687(18) -0.0212(17) -0.0227(16) 0.0332(18)

loop_
_geom_bond_atom_site_label_1
_geom_bond_atom_site_label_2
_geom_bond_site_symmetry_1
_geom_bond_site_symmetry_2
_geom_bond_distance
_geom_bond_publ_flag
Si C15 . . 1.851(3) y
Si C14 . . 1.853(4) y
Si C16 . . 1.863(3) y
Si C4 . . 1.881(3) y
O2 C2 . . 1.207(3) y
O3 C2 . . 1.379(3) y
O3 C4 . . 1.441(3) y
O10 C10 . . 1.201(3) y
O11 C10 . . 1.333(3) y
O11 C11 . . 1.447(3) y
N1 C2 . . 1.354(3) y
N1 C9 . . 1.444(3) y
N1 C6 . . 1.463(3) y
C4 C5 . . 1.328(3) y
C5 C6 . . 1.496(3) y
C5 C13 . . 1.512(3) y
C6 C7 . . 1.531(3) y
C6 H6 . . 0.99 ?
C7 C8 . . 1.540(3) y
C7 C12 . . 1.541(4) y
C7 H7 . . 0.99 ?
C8 C9 . . 1.551(3) y
C8 H8a . . 0.98 ?
C8 H8b . . 0.98 ?
C9 C10 . . 1.513(3) y
C9 H9 . . 0.99 ?
C11 H11a . . 0.97 ?
C11 H11b . . 0.97 ?
C11 H11c . . 0.97 ?
C12 C13 . . 1.539(4) y
C12 H12a . . 0.98 ?
C12 H12b . . 0.98 ?
C13 H13a . . 0.98 ?
C13 H13b . . 0.98 ?
C14 H14a . . 0.97 ?
C14 H14b . . 0.97 ?
C14 H14c . . 0.97 ?
C15 H15a . . 0.97 ?
C15 H15b . . 0.97 ?
C15 H15c . . 0.97 ?
C16 H16a . . 0.97 ?
C16 H16b . . 0.97 ?
C16 H16c . . 0.97 ?

loop_
_cod_related_entry_id
_cod_related_entry_database
_cod_related_entry_code
1 ChemSpider 30658446
